data_2022212
loop_
_publ_author_name
'Kolade, Sherif O.'
'Izunobi, Josephat U.'
'Hosten, Eric C.'
'Olasupo, Idris A.'
'Ogunlaja, Adeniyi S.'
'Familoni, Oluwole B.'

_publ_section_title
;
 Synthesis, crystal structure and docking studies of tetracyclic
 10-iodo-1,2-dihydroisoquinolino[2,1-<i>b</i>][1,2,4]benzothiadiazine
 12,12-dioxide and its precursors
;
_journal_coeditor_code EP3007
_journal_issue 8
_journal_name_full 'Acta Crystallographica Section C'
_journal_page_first
;
;
_journal_paper_doi 10.1107/S2053229620009626
_journal_volume 76
_journal_year 2020
_chemical_formula_iupac 'C15 H16 N2 O2 S'
_chemical_formula_moiety 'C15 H16 N2 O2 S'
_chemical_formula_sum 'C15 H16 N2 O2 S'
_chemical_formula_weight 288.36
_chemical_name_common
;
2-(2-Aminobenzenesulfonyl)-1,2,3,4-tetrahydroisoquinoline
;
_chemical_name_systematic
;
2-(2'-Aminobenzenesulfonyl)-1,3,4-trihydroisoquinoline
;
_space_group_crystal_system monoclinic
_space_group_IT_number 14
_space_group_name_Hall '-P 2yn'
_space_group_name_H-M_alt 'P 1 21/n 1'
_atom_sites_solution_hydrogens mixed
_atom_sites_solution_primary dual
_atom_sites_solution_secondary difmap
_audit_creation_method SHELXL-2018/3
_cell_angle_alpha 90
_cell_angle_beta 96.590(2)
_cell_angle_gamma 90
_cell_formula_units_Z 4
_cell_length_a 10.3376(5)
_cell_length_b 12.6151(5)
_cell_length_c 10.8850(5)
_cell_measurement_reflns_used 9944
_cell_measurement_temperature 296(2)
_cell_measurement_theta_max 28.12
_cell_measurement_theta_min 2.48
_cell_volume 1410.13(11)
_computing_cell_refinement
;
APEX2 (Bruker, 2012)
;
_computing_data_collection
;
APEX2 (Bruker, 2012)
;
_computing_data_reduction
;
SAINT (Bruker, 2012)
;
_computing_molecular_graphics
;
ORTEP-3 for Windows (Johnson, 1965, 1976; Farrugia,
2012)
;
_computing_publication_material
;
PLATON (Spek, 2020) and Mercury (Macrae <i>et al.</i>,  2020)
;
_computing_structure_refinement
;
SHELXL2018 (Sheldrick, 2015b) and ShelXle (H\"ubschle <i>et al.</i>,
2011)
;
_computing_structure_solution
;
SHELXT2018 (Sheldrick, 2015a)
;
_diffrn_ambient_temperature 296(2)
_diffrn_detector_area_resol_mean 8.3333
_diffrn_measured_fraction_theta_full 1.000
_diffrn_measured_fraction_theta_max 0.997
_diffrn_measurement_device_type 'Bruker APEXII CCD'
_diffrn_measurement_method '\f and \w scans'
_diffrn_radiation_monochromator graphite
_diffrn_radiation_source 'sealed tube'
_diffrn_radiation_type MoK\a
_diffrn_radiation_wavelength 0.71073
_diffrn_reflns_av_R_equivalents 0.0230
_diffrn_reflns_av_unetI/netI 0.0164
_diffrn_reflns_limit_h_max 13
_diffrn_reflns_limit_h_min -13
_diffrn_reflns_limit_k_max 16
_diffrn_reflns_limit_k_min -16
_diffrn_reflns_limit_l_max 14
_diffrn_reflns_limit_l_min -14
_diffrn_reflns_number 24938
_diffrn_reflns_theta_full 25.242
_diffrn_reflns_theta_max 28.359
_diffrn_reflns_theta_min 2.481
_exptl_absorpt_coefficient_mu 0.232
_exptl_absorpt_correction_T_max 1.0000
_exptl_absorpt_correction_T_min 0.9380
_exptl_absorpt_correction_type numerical
_exptl_absorpt_process_details
;
(SADABS; Bruker, 2012)
;
_exptl_crystal_colour colourless
_exptl_crystal_density_diffrn 1.358
_exptl_crystal_density_method 'not measured'
_exptl_crystal_description platelet
_exptl_crystal_F_000 608
_exptl_crystal_size_max 0.700
_exptl_crystal_size_mid 0.626
_exptl_crystal_size_min 0.248
_refine_diff_density_max 0.296
_refine_diff_density_min -0.360
_refine_ls_extinction_method none
_refine_ls_goodness_of_fit_ref 1.068
_refine_ls_hydrogen_treatment mixed
_refine_ls_matrix_type full
_refine_ls_number_parameters 189
_refine_ls_number_reflns 3524
_refine_ls_number_restraints 0
_refine_ls_restrained_S_all 1.068
_refine_ls_R_factor_all 0.0462
_refine_ls_R_factor_gt 0.0350
_refine_ls_shift/su_max 0.000
_refine_ls_shift/su_mean 0.000
_refine_ls_structure_factor_coef Fsqd
_refine_ls_weighting_details 'w=1/[\s^2^(Fo^2^)+(0.0514P)^2^+0.3199P] where P=(Fo^2^+2Fc^2^)/3'
_refine_ls_weighting_scheme calc
_refine_ls_wR_factor_gt 0.0947
_refine_ls_wR_factor_ref 0.1029
_reflns_number_gt 2860
_reflns_number_total 3524
_reflns_threshold_expression 'I > 2\s(I)'
_cod_data_source_file ep3007sup1.cif
_cod_data_source_block 7
_cod_original_sg_symbol_H-M 'P 21/n'
_cod_database_code 2022212
_shelx_space_group_comment
;
The symmetry employed for this shelxl refinement is uniquely defined
by the following loop, which should always be used as a source of
symmetry information in preference to the above space-group names.
They are only intended as comments.
;
_shelx_estimated_absorpt_t_min 0.854
_shelx_estimated_absorpt_t_max 0.945

loop_
_space_group_symop_operation_xyz
'x, y, z'
'-x+1/2, y+1/2, -z+1/2'
'-x, -y, -z'
'x-1/2, -y-1/2, z-1/2'

loop_
_atom_site_type_symbol
_atom_site_label
_atom_site_fract_x
_atom_site_fract_y
_atom_site_fract_z
_atom_site_U_iso_or_equiv
_atom_site_adp_type
_atom_site_calc_flag
_atom_site_occupancy
_atom_site_disorder_assembly
_atom_site_disorder_group
S S1 0.36887(3) 0.30805(3) 0.41884(3) 0.03528(11) Uani d 1 . .
O O1 0.34861(12) 0.19583(8) 0.41677(10) 0.0495(3) Uani d 1 . .
O O2 0.49141(10) 0.34827(10) 0.47555(9) 0.0479(3) Uani d 1 . .
N N1 0.19007(18) 0.22126(15) 0.19078(17) 0.0631(4) Uani d 1 . .
N N2 0.25856(11) 0.35848(9) 0.49702(10) 0.0349(3) Uani d 1 . .
C C1 0.25700(14) 0.47423(11) 0.50735(13) 0.0380(3) Uani d 1 . .
H H1A 0.214333 0.504656 0.431445 0.046 Uiso calc 1 . .
H H1B 0.345581 0.500824 0.519821 0.046 Uiso calc 1 . .
C C2 0.06877(16) 0.33107(13) 0.60393(16) 0.0501(4) Uani d 1 . .
H H2A -0.024753 0.320862 0.589619 0.060 Uiso calc 1 . .
H H2B 0.103838 0.277716 0.662725 0.060 Uiso calc 1 . .
C C3 0.12588(14) 0.31450(13) 0.48327(15) 0.0447(3) Uani d 1 . .
H H3A 0.128283 0.239482 0.464112 0.054 Uiso calc 1 . .
H H3B 0.072729 0.350037 0.416401 0.054 Uiso calc 1 . .
C C11 0.34692(13) 0.35721(11) 0.26712(12) 0.0356(3) Uani d 1 . .
C C12 0.25866(14) 0.31072(12) 0.17451(13) 0.0417(3) Uani d 1 . .
C C13 0.24247(17) 0.36177(16) 0.05937(14) 0.0549(4) Uani d 1 . .
H H13 0.183682 0.334057 -0.003531 0.066 Uiso calc 1 . .
C C14 0.31081(19) 0.45126(17) 0.03702(16) 0.0628(5) Uani d 1 . .
H H14 0.297303 0.483392 -0.040281 0.075 Uiso calc 1 . .
C C15 0.39995(19) 0.49467(15) 0.12815(17) 0.0588(5) Uani d 1 . .
H H15 0.447519 0.554593 0.111808 0.071 Uiso calc 1 . .
C C16 0.41707(15) 0.44793(13) 0.24301(15) 0.0455(3) Uani d 1 . .
H H16 0.475807 0.476966 0.305053 0.055 Uiso calc 1 . .
C C21 0.18557(13) 0.50654(12) 0.61447(12) 0.0370(3) Uani d 1 . .
C C22 0.09610(13) 0.43882(12) 0.65963(13) 0.0400(3) Uani d 1 . .
C C23 0.03411(16) 0.47287(15) 0.76068(15) 0.0529(4) Uani d 1 . .
H H23 -0.026015 0.428583 0.792175 0.063 Uiso calc 1 . .
C C24 0.06035(16) 0.57013(17) 0.81395(15) 0.0581(5) Uani d 1 . .
H H24 0.018948 0.590748 0.881572 0.070 Uiso calc 1 . .
C C25 0.14736(17) 0.63706(16) 0.76791(16) 0.0584(5) Uani d 1 . .
H H25 0.164088 0.703503 0.803229 0.070 Uiso calc 1 . .
C C26 0.21007(16) 0.60530(14) 0.66878(15) 0.0492(4) Uani d 1 . .
H H26 0.269526 0.650614 0.637909 0.059 Uiso calc 1 . .
H H1C 0.140(2) 0.1999(17) 0.134(2) 0.072(7) Uiso d 1 . .
H H1D 0.208(2) 0.1835(16) 0.255(2) 0.067(7) Uiso d 1 . .

loop_
_atom_site_aniso_label
_atom_site_aniso_U_11
_atom_site_aniso_U_22
_atom_site_aniso_U_33
_atom_site_aniso_U_12
_atom_site_aniso_U_13
_atom_site_aniso_U_23
S1 0.03212(18) 0.0394(2) 0.03337(17) 0.00473(13) -0.00013(12) 0.00224(13)
O1 0.0616(7) 0.0373(6) 0.0492(6) 0.0098(5) 0.0046(5) 0.0044(4)
O2 0.0306(5) 0.0674(7) 0.0438(6) 0.0037(5) -0.0041(4) 0.0023(5)
N1 0.0664(10) 0.0648(10) 0.0532(9) -0.0158(8) -0.0148(8) -0.0044(8)
N2 0.0312(6) 0.0366(6) 0.0373(6) -0.0041(5) 0.0055(4) -0.0011(5)
C1 0.0374(7) 0.0385(7) 0.0395(7) -0.0049(6) 0.0102(5) -0.0018(5)
C2 0.0397(8) 0.0495(9) 0.0634(10) -0.0062(7) 0.0153(7) 0.0086(7)
C3 0.0339(7) 0.0452(8) 0.0544(9) -0.0095(6) 0.0029(6) -0.0032(6)
C11 0.0336(7) 0.0415(7) 0.0318(6) 0.0079(6) 0.0043(5) 0.0011(5)
C12 0.0370(7) 0.0504(8) 0.0372(7) 0.0100(6) 0.0028(6) -0.0046(6)
C13 0.0491(9) 0.0798(13) 0.0343(7) 0.0148(9) -0.0021(6) -0.0016(7)
C14 0.0605(11) 0.0862(14) 0.0429(9) 0.0230(10) 0.0114(8) 0.0203(9)
C15 0.0608(11) 0.0597(11) 0.0587(10) 0.0051(9) 0.0197(8) 0.0181(8)
C16 0.0422(8) 0.0490(8) 0.0460(8) 0.0016(7) 0.0080(6) 0.0029(6)
C21 0.0307(6) 0.0451(8) 0.0350(6) 0.0006(6) 0.0035(5) -0.0014(5)
C22 0.0307(7) 0.0527(9) 0.0369(7) 0.0024(6) 0.0049(5) 0.0069(6)
C23 0.0391(8) 0.0785(12) 0.0427(8) 0.0048(8) 0.0115(6) 0.0114(8)
C24 0.0443(9) 0.0918(14) 0.0385(8) 0.0128(9) 0.0059(6) -0.0123(8)
C25 0.0457(9) 0.0737(12) 0.0548(9) 0.0033(9) 0.0019(7) -0.0257(9)
C26 0.0409(8) 0.0544(9) 0.0525(9) -0.0055(7) 0.0065(7) -0.0139(7)

loop_
_atom_type_symbol
_atom_type_description
_atom_type_scat_dispersion_real
_atom_type_scat_dispersion_imag
_atom_type_scat_source
C C 0.0033 0.0016 'International Tables Vol C Tables 4.2.6.8 and 6.1.1.4'
H H 0.0000 0.0000 'International Tables Vol C Tables 4.2.6.8 and 6.1.1.4'
N N 0.0061 0.0033 'International Tables Vol C Tables 4.2.6.8 and 6.1.1.4'
O O 0.0106 0.0060 'International Tables Vol C Tables 4.2.6.8 and 6.1.1.4'
S S 0.1246 0.1234 'International Tables Vol C Tables 4.2.6.8 and 6.1.1.4'

loop_
_geom_angle_atom_site_label_1
_geom_angle_atom_site_label_2
_geom_angle_atom_site_label_3
_geom_angle_site_symmetry_1
_geom_angle_site_symmetry_3
_geom_angle
_geom_angle_publ_flag
O1 S1 O2 . . 118.45(7) ?
O1 S1 N2 . . 106.54(6) ?
O2 S1 N2 . . 105.86(6) ?
O1 S1 C11 . . 109.40(7) ?
O2 S1 C11 . . 106.98(7) ?
N2 S1 C11 . . 109.34(6) ?
C12 N1 H1C . . 118.6(16) ?
C12 N1 H1D . . 120.6(14) ?
H1C N1 H1D . . 120(2) ?
C1 N2 C3 . . 111.43(11) ?
C1 N2 S1 . . 116.37(9) ?
C3 N2 S1 . . 120.00(10) ?
N2 C1 C21 . . 109.87(11) ?
N2 C1 H1A . . 109.7 ?
C21 C1 H1A . . 109.7 ?
N2 C1 H1B . . 109.7 ?
C21 C1 H1B . . 109.7 ?
H1A C1 H1B . . 108.2 ?
C22 C2 C3 . . 113.64(12) ?
C22 C2 H2A . . 108.8 ?
C3 C2 H2A . . 108.8 ?
C22 C2 H2B . . 108.8 ?
C3 C2 H2B . . 108.8 ?
H2A C2 H2B . . 107.7 ?
N2 C3 C2 . . 108.14(12) ?
N2 C3 H3A . . 110.1 ?
C2 C3 H3A . . 110.1 ?
N2 C3 H3B . . 110.1 ?
C2 C3 H3B . . 110.1 ?
H3A C3 H3B . . 108.4 ?
C16 C11 C12 . . 121.00(13) ?
C16 C11 S1 . . 116.94(11) ?
C12 C11 S1 . . 122.00(11) ?
N1 C12 C13 . . 119.26(15) ?
N1 C12 C11 . . 124.01(14) ?
C13 C12 C11 . . 116.73(15) ?
C14 C13 C12 . . 121.80(16) ?
C14 C13 H13 . . 119.1 ?
C12 C13 H13 . . 119.1 ?
C13 C14 C15 . . 120.86(15) ?
C13 C14 H14 . . 119.6 ?
C15 C14 H14 . . 119.6 ?
C16 C15 C14 . . 119.11(17) ?
C16 C15 H15 . . 120.4 ?
C14 C15 H15 . . 120.4 ?
C15 C16 C11 . . 120.47(16) ?
C15 C16 H16 . . 119.8 ?
C11 C16 H16 . . 119.8 ?
C22 C21 C26 . . 119.79(14) ?
C22 C21 C1 . . 120.85(13) ?
C26 C21 C1 . . 119.35(13) ?
C21 C22 C23 . . 118.14(15) ?
C21 C22 C2 . . 121.03(13) ?
C23 C22 C2 . . 120.81(14) ?
C24 C23 C22 . . 121.32(16) ?
C24 C23 H23 . . 119.3 ?
C22 C23 H23 . . 119.3 ?
C25 C24 C23 . . 120.22(15) ?
C25 C24 H24 . . 119.9 ?
C23 C24 H24 . . 119.9 ?
C24 C25 C26 . . 119.60(17) ?
C24 C25 H25 . . 120.2 ?
C26 C25 H25 . . 120.2 ?
C25 C26 C21 . . 120.91(16) ?
C25 C26 H26 . . 119.5 ?
C21 C26 H26 . . 119.5 ?

loop_
_geom_bond_atom_site_label_1
_geom_bond_atom_site_label_2
_geom_bond_site_symmetry_2
_geom_bond_distance
_geom_bond_publ_flag
S1 O1 . 1.4309(11) ?
S1 O2 . 1.4366(11) ?
S1 N2 . 1.6285(12) ?
S1 C11 . 1.7542(13) ?
N1 C12 . 1.355(2) ?
N1 H1C . 0.81(2) ?
N1 H1D . 0.84(2) ?
N2 C1 . 1.4648(18) ?
N2 C3 . 1.4712(17) ?
C1 C21 . 1.5062(19) ?
C1 H1A . 0.9700 ?
C1 H1B . 0.9700 ?
C2 C22 . 1.502(2) ?
C2 C3 . 1.515(2) ?
C2 H2A . 0.9700 ?
C2 H2B . 0.9700 ?
C3 H3A . 0.9700 ?
C3 H3B . 0.9700 ?
C11 C16 . 1.396(2) ?
C11 C12 . 1.408(2) ?
C12 C13 . 1.402(2) ?
C13 C14 . 1.368(3) ?
C13 H13 . 0.9300 ?
C14 C15 . 1.387(3) ?
C14 H14 . 0.9300 ?
C15 C16 . 1.375(2) ?
C15 H15 . 0.9300 ?
C16 H16 . 0.9300 ?
C21 C22 . 1.390(2) ?
C21 C26 . 1.390(2) ?
C22 C23 . 1.402(2) ?
C23 C24 . 1.371(3) ?
C23 H23 . 0.9300 ?
C24 C25 . 1.370(3) ?
C24 H24 . 0.9300 ?
C25 C26 . 1.380(2) ?
C25 H25 . 0.9300 ?
C26 H26 . 0.9300 ?

loop_
_geom_hbond_atom_site_label_D
_geom_hbond_atom_site_label_H
_geom_hbond_atom_site_label_A
_geom_hbond_site_symmetry_A
_geom_hbond_distance_DH
_geom_hbond_distance_HA
_geom_hbond_distance_DA
_geom_hbond_angle_DHA
_geom_hbond_publ_flag
N1 H1C O2 4_565 0.81(2) 2.26(2) 3.0612(19) 176(2) yes
N1 H1D O1 . 0.84(2) 2.16(2) 2.813(2) 134.0(18) yes
C1 H1B O2 . 0.97 2.52 2.9512(18) 107 yes
C1 H1B O2 3_666 0.97 2.54 3.4207(18) 151 yes
C3 H3A O1 . 0.97 2.45 2.9067(19) 108 yes
C16 H16 O2 . 0.93 2.46 2.8516(19) 106 yes
C23 H23 O1 4_566 0.93 2.53 3.441(2) 168 yes

loop_
_geom_torsion_atom_site_label_1
_geom_torsion_atom_site_label_2
_geom_torsion_atom_site_label_3
_geom_torsion_atom_site_label_4
_geom_torsion_site_symmetry_1
_geom_torsion_site_symmetry_2
_geom_torsion_site_symmetry_3
_geom_torsion_site_symmetry_4
_geom_torsion
_geom_torsion_publ_flag
O1 S1 N2 C1 . . . . -177.66(10) ?
O2 S1 N2 C1 . . . . 55.39(11) ?
C11 S1 N2 C1 . . . . -59.54(11) ?
O1 S1 N2 C3 . . . . -38.45(12) ?
O2 S1 N2 C3 . . . . -165.39(11) ?
C11 S1 N2 C3 . . . . 79.68(12) ?
C3 N2 C1 C21 . . . . 56.94(15) ?
S1 N2 C1 C21 . . . . -160.49(9) ?
C1 N2 C3 C2 . . . . -68.32(15) ?
S1 N2 C3 C2 . . . . 150.63(11) ?
C22 C2 C3 N2 . . . . 42.95(18) ?
O1 S1 C11 C16 . . . . -151.08(11) ?
O2 S1 C11 C16 . . . . -21.61(13) ?
N2 S1 C11 C16 . . . . 92.59(12) ?
O1 S1 C11 C12 . . . . 31.61(14) ?
O2 S1 C11 C12 . . . . 161.08(11) ?
N2 S1 C11 C12 . . . . -84.72(12) ?
C16 C11 C12 N1 . . . . 178.24(16) ?
S1 C11 C12 N1 . . . . -4.6(2) ?
C16 C11 C12 C13 . . . . -1.8(2) ?
S1 C11 C12 C13 . . . . 175.35(11) ?
N1 C12 C13 C14 . . . . -178.85(17) ?
C11 C12 C13 C14 . . . . 1.2(2) ?
C12 C13 C14 C15 . . . . 0.4(3) ?
C13 C14 C15 C16 . . . . -1.4(3) ?
C14 C15 C16 C11 . . . . 0.8(3) ?
C12 C11 C16 C15 . . . . 0.9(2) ?
S1 C11 C16 C15 . . . . -176.48(13) ?
N2 C1 C21 C22 . . . . -22.43(18) ?
N2 C1 C21 C26 . . . . 157.38(13) ?
C26 C21 C22 C23 . . . . -0.7(2) ?
C1 C21 C22 C23 . . . . 179.12(13) ?
C26 C21 C22 C2 . . . . -179.23(14) ?
C1 C21 C22 C2 . . . . 0.6(2) ?
C3 C2 C22 C21 . . . . -11.2(2) ?
C3 C2 C22 C23 . . . . 170.24(14) ?
C21 C22 C23 C24 . . . . 0.0(2) ?
C2 C22 C23 C24 . . . . 178.59(15) ?
C22 C23 C24 C25 . . . . 0.8(3) ?
C23 C24 C25 C26 . . . . -1.0(3) ?
C24 C25 C26 C21 . . . . 0.4(3) ?
C22 C21 C26 C25 . . . . 0.5(2) ?
C1 C21 C26 C25 . . . . -179.33(15) ?

_cod_database_fobs_code 2022212
